data_1556808
loop_
_publ_author_name
'Sanjuan-Szklarz, W Fabiola'
'Hoser, Anna A.'
'Gutmann, Matthias'
'Madsen, Anders \/Ostergaard'
'Wo\'zniak, Krzysztof'

_publ_section_title
;
 Yes, one can obtain better quality structures from routine X-ray data
 collection.
;
_journal_issue 'Pt 1'
_journal_name_full IUCrJ
_journal_page_first 61
_journal_page_last 70
_journal_paper_doi 10.1107/S2052252515020941
_journal_volume 3
_journal_year 2016
_chemical_formula_moiety '2(Cl), C12 H14 N2'
_chemical_formula_sum 'C12 H14 Cl2 N2'
_chemical_formula_weight 257.15
_space_group_crystal_system triclinic
_space_group_IT_number 2
_space_group_name_Hall '-P 1'
_space_group_name_H-M_alt 'P -1'
_atom_sites_solution_hydrogens geom
_atom_sites_solution_primary direct
_atom_sites_solution_secondary difmap
_audit_creation_date 2015-09-24
_audit_creation_method
;
Olex2 1.2
(compiled 2015.01.26 svn.r3150 for OlexSys, GUI svn.r4998)
;
_audit_update_record ' 2008-07-30T15:42  Initial CIF as created by GSAS2CIF'
_cell_angle_alpha 85.165(13)
_cell_angle_beta 76.785(13)
_cell_angle_gamma 73.868(16)
_cell_formula_units_Z 2
_cell_length_a 6.5705(11)
_cell_length_b 7.6756(14)
_cell_length_c 12.6098(18)
_cell_measurement_temperature 373(2)
_cell_volume 594.58(18)
_computing_molecular_graphics 'Olex2 (Dolomanov et al., 2009)'
_computing_publication_material 'Olex2 (Dolomanov et al., 2009)'
_computing_structure_refinement 'XL (Sheldrick, 2008)'
_computing_structure_solution 'SHELXS-97 (Sheldrick, 2008)'
_diffrn_ambient_temperature 373.15
_diffrn_measured_fraction_theta_full 0.999
_diffrn_measured_fraction_theta_max 0.999
_diffrn_radiation_monochromator graphite
_diffrn_radiation_type MoK\a
_diffrn_radiation_wavelength 0.71073
_diffrn_reflns_av_R_equivalents 0.0000
_diffrn_reflns_av_unetI/netI 0.0211
_diffrn_reflns_limit_h_max 7
_diffrn_reflns_limit_h_min -7
_diffrn_reflns_limit_k_max 9
_diffrn_reflns_limit_k_min -9
_diffrn_reflns_limit_l_max 14
_diffrn_reflns_limit_l_min 0
_diffrn_reflns_number 2097
_diffrn_reflns_theta_full 25.00
_diffrn_reflns_theta_max 25.00
_diffrn_reflns_theta_min 1.66
_diffrn_source 'fine-focus sealed tube'
_exptl_absorpt_coefficient_mu 0.519
_exptl_absorpt_correction_T_max 0.4235
_exptl_absorpt_correction_T_min 0.1813
_exptl_crystal_density_diffrn 1.436
_exptl_crystal_density_method 'not measured'
_exptl_crystal_F_000 268
_exptl_crystal_size_max 5
_exptl_crystal_size_mid 2
_exptl_crystal_size_min 2
_refine_diff_density_max 0.238
_refine_diff_density_min -0.279
_refine_diff_density_rms 0.092
_refine_ls_extinction_method none
_refine_ls_goodness_of_fit_all 2.62
_refine_ls_goodness_of_fit_ref 1.159
_refine_ls_hydrogen_treatment refall
_refine_ls_matrix_type full
_refine_ls_number_parameters 202
_refine_ls_number_reflns 2097
_refine_ls_number_restraints 0
_refine_ls_restrained_S_all 1.159
_refine_ls_R_factor_all 0.0213
_refine_ls_R_factor_gt 0.0206
_refine_ls_shift/su_max 0.001
_refine_ls_shift/su_mean 0.000
_refine_ls_structure_factor_coef Fsqd
_refine_ls_weighting_details 'calc w=1/[\s^2^(Fo^2^)+(0.0493P)^2^+0.0728P] where P=(Fo^2^+2Fc^2^)/3'
_refine_ls_weighting_scheme calc
_refine_ls_wR_factor_gt 0.0773
_refine_ls_wR_factor_ref 0.0780
_reflns_number_gt 1995
_reflns_number_total 2097
_reflns_threshold_expression >2sigma(I)
_cod_data_source_file fc5011.cif
_cod_data_source_block BENZ_IAM_50
_cod_original_cell_volume 594.58(17)
_cod_database_code 1556808
_olex2_refinement_description
;
1. Twinned data refinement
 Scales: 0(10) 1(10)
;
_olex2_submission_special_instructions 'No special instructions were received'

loop_
_space_group_symop_id
_space_group_symop_operation_xyz
1 'x, y, z'
2 '-x, -y, -z'

loop_
_atom_site_label
_atom_site_type_symbol
_atom_site_fract_x
_atom_site_fract_y
_atom_site_fract_z
_atom_site_U_iso_or_equiv
_atom_site_adp_type
_atom_site_occupancy
_atom_site_calc_flag
Cl1 Cl 0.04008(4) 0.17613(3) 0.080860(19) 0.01271(13) Uani 1 d
Cl2 Cl 0.46029(4) 0.32492(3) 0.911384(19) 0.01338(13) Uani 1 d
N1 N 1.10322(17) 0.56634(14) 0.11559(8) 0.0124(2) Uani 1 d
N2 N 0.41160(17) 0.92334(14) 0.88628(8) 0.0127(2) Uani 1 d
C1 C 0.99367(17) 0.61940(15) 0.22745(8) 0.0118(2) Uani 1 d
C2 C 0.93463(17) 0.49074(14) 0.30271(8) 0.0129(2) Uani 1 d
C3 C 0.83722(17) 0.54286(14) 0.40937(8) 0.0124(2) Uani 1 d
C4 C 0.79488(17) 0.72225(15) 0.44146(9) 0.0120(2) Uani 1 d
C5 C 0.85543(17) 0.84864(14) 0.36226(8) 0.0130(2) Uani 1 d
C6 C 0.95636(17) 0.79774(14) 0.25609(8) 0.0129(2) Uani 1 d
C7 C 0.51320(17) 0.87060(14) 0.77319(8) 0.0121(2) Uani 1 d
C8 C 0.63279(17) 0.97673(14) 0.70679(9) 0.0138(2) Uani 1 d
C9 C 0.72225(17) 0.92830(14) 0.59904(9) 0.0135(2) Uani 1 d
C10 C 0.69359(18) 0.77580(14) 0.55632(9) 0.0121(2) Uani 1 d
C11 C 0.57184(16) 0.67220(14) 0.62651(8) 0.0133(2) Uani 1 d
C12 C 0.48200(17) 0.71837(14) 0.73452(9) 0.0132(2) Uani 1 d
H1A H 1.103(2) 0.463(2) 0.1041(12) 0.019(4) Uiso 1 d
H1B H 1.238(3) 0.5741(19) 0.1011(12) 0.020(4) Uiso 1 d
H1C H 1.040(2) 0.639(2) 0.0655(13) 0.023(4) Uiso 1 d
H2 H 0.966(2) 0.3674(17) 0.2833(9) 0.020(3) Uiso 1 d
H2A H 0.412(2) 1.029(2) 0.8963(12) 0.019(4) Uiso 1 d
H2B H 0.477(2) 0.851(2) 0.9355(13) 0.022(4) Uiso 1 d
H2C H 0.276(3) 0.9165(19) 0.9036(11) 0.017(4) Uiso 1 d
H3 H 0.804(2) 0.4511(17) 0.4625(10) 0.022(3) Uiso 1 d
H5 H 0.8213(19) 0.9757(16) 0.3797(9) 0.017(3) Uiso 1 d
H6 H 0.999(2) 0.8835(16) 0.2029(10) 0.020(3) Uiso 1 d
H8 H 0.656(2) 1.0784(16) 0.7339(9) 0.018(3) Uiso 1 d
H9 H 0.808(2) 0.9999(17) 0.5544(10) 0.020(3) Uiso 1 d
H11 H 0.544(2) 0.5682(17) 0.6012(9) 0.019(3) Uiso 1 d
H12 H 0.399(2) 0.6489(16) 0.7801(10) 0.018(3) Uiso 1 d

loop_
_atom_site_aniso_label
_atom_site_aniso_U_11
_atom_site_aniso_U_22
_atom_site_aniso_U_33
_atom_site_aniso_U_23
_atom_site_aniso_U_13
_atom_site_aniso_U_12
Cl1 0.01435(19) 0.01171(19) 0.01206(18) -0.00055(11) -0.00070(12) -0.00508(13)
Cl2 0.01475(19) 0.01271(19) 0.01270(18) -0.00043(12) -0.00086(12) -0.00534(13)
N1 0.0145(5) 0.0121(5) 0.0108(5) -0.0013(4) -0.0013(4) -0.0048(4)
N2 0.0146(5) 0.0130(5) 0.0105(5) -0.0012(4) -0.0013(4) -0.0044(4)
C1 0.0096(5) 0.0163(5) 0.0097(5) -0.0015(4) -0.0020(4) -0.0032(4)
C2 0.0128(5) 0.0114(5) 0.0148(5) -0.0007(4) -0.0034(4) -0.0033(4)
C3 0.0129(5) 0.0136(5) 0.0111(5) 0.0015(4) -0.0022(4) -0.0048(4)
C4 0.0094(5) 0.0149(5) 0.0122(6) -0.0008(4) -0.0032(4) -0.0033(4)
C5 0.0136(5) 0.0119(5) 0.0138(5) -0.0001(4) -0.0036(4) -0.0032(4)
C6 0.0140(5) 0.0129(5) 0.0127(5) 0.0016(4) -0.0035(4) -0.0049(4)
C7 0.0111(5) 0.0144(5) 0.0096(5) -0.0016(4) -0.0020(4) -0.0012(4)
C8 0.0139(5) 0.0136(5) 0.0146(5) -0.0010(4) -0.0032(4) -0.0048(4)
C9 0.0132(5) 0.0146(5) 0.0126(5) -0.0002(4) -0.0006(4) -0.0052(4)
C10 0.0101(5) 0.0135(5) 0.0120(6) 0.0001(4) -0.0032(4) -0.0015(4)
C11 0.0132(5) 0.0126(5) 0.0147(5) -0.0010(4) -0.0026(4) -0.0044(4)
C12 0.0125(5) 0.0130(5) 0.0135(5) 0.0010(4) -0.0015(4) -0.0039(4)

loop_
_atom_type_symbol
_atom_type_description
_atom_type_scat_dispersion_real
_atom_type_scat_dispersion_imag
_atom_type_scat_source
C C 0.0033 0.0016 'International Tables Vol C Tables 4.2.6.8 and 6.1.1.4'
H H 0.0000 0.0000 'International Tables Vol C Tables 4.2.6.8 and 6.1.1.4'
Cl Cl 0.1484 0.1585 'International Tables Vol C Tables 4.2.6.8 and 6.1.1.4'
N N 0.0061 0.0033 'International Tables Vol C Tables 4.2.6.8 and 6.1.1.4'

loop_
_geom_angle_atom_site_label_1
_geom_angle_atom_site_label_2
_geom_angle_atom_site_label_3
_geom_angle
C1 N1 H1A 111.7(10)
C1 N1 H1B 111.2(9)
C1 N1 H1C 112.5(10)
H1A N1 H1B 109.0(14)
H1A N1 H1C 106.7(14)
H1B N1 H1C 105.3(13)
C7 N2 H2A 111.1(10)
C7 N2 H2B 113.4(9)
C7 N2 H2C 111.4(9)
H2A N2 H2B 107.5(14)
H2A N2 H2C 108.1(13)
H2B N2 H2C 105.1(13)
C2 C1 N1 119.70(9)
C2 C1 C6 121.45(10)
C6 C1 N1 118.83(10)
C1 C2 C3 118.72(9)
C1 C2 H2 121.0(7)
C3 C2 H2 120.2(7)
C2 C3 C4 121.62(10)
C2 C3 H3 118.4(7)
C4 C3 H3 119.9(7)
C3 C4 C10 121.12(11)
C5 C4 C3 117.75(10)
C5 C4 C10 121.12(11)
C4 C5 H5 120.6(7)
C6 C5 C4 121.21(9)
C6 C5 H5 118.1(7)
C1 C6 C5 119.24(10)
C1 C6 H6 119.8(7)
C5 C6 H6 121.0(7)
C8 C7 N2 119.37(10)
C12 C7 N2 119.04(10)
C12 C7 C8 121.56(10)
C7 C8 C9 118.72(9)
C7 C8 H8 121.2(7)
C9 C8 H8 120.0(7)
C8 C9 C10 121.60(10)
C8 C9 H9 118.2(7)
C10 C9 H9 120.1(7)
C9 C10 C4 121.20(11)
C11 C10 C4 121.05(11)
C11 C10 C9 117.72(10)
C10 C11 H11 121.3(7)
C12 C11 C10 121.40(10)
C12 C11 H11 117.3(7)
C7 C12 C11 119.00(10)
C7 C12 H12 120.7(7)
C11 C12 H12 120.3(7)

loop_
_geom_bond_atom_site_label_1
_geom_bond_atom_site_label_2
_geom_bond_distance
N1 C1 1.4639(14)
N1 H1A 0.818(17)
N1 H1B 0.881(17)
N1 H1C 0.904(17)
N2 C7 1.4680(14)
N2 H2A 0.831(17)
N2 H2B 0.900(16)
N2 H2C 0.880(17)
C1 C2 1.3831(16)
C1 C6 1.3859(15)
C2 C3 1.3904(15)
C2 H2 0.951(12)
C3 C4 1.4024(15)
C3 H3 0.964(13)
C4 C5 1.4023(16)
C4 C10 1.4890(19)
C5 C6 1.3867(15)
C5 H5 0.971(12)
C6 H6 0.952(12)
C7 C8 1.3864(16)
C7 C12 1.3856(16)
C8 C9 1.3887(15)
C8 H8 0.941(12)
C9 C10 1.4038(16)
C9 H9 0.954(13)
C10 C11 1.4024(16)
C11 C12 1.3880(15)
C11 H11 0.961(12)
C12 H12 0.939(13)

loop_
_geom_torsion_atom_site_label_1
_geom_torsion_atom_site_label_2
_geom_torsion_atom_site_label_3
_geom_torsion_atom_site_label_4
_geom_torsion
N1 C1 C2 C3 177.90(9)
N1 C1 C6 C5 -179.10(9)
N2 C7 C8 C9 -178.01(9)
N2 C7 C12 C11 177.78(9)
C1 C2 C3 C4 1.03(16)
C2 C1 C6 C5 -0.73(16)
C2 C3 C4 C5 -0.39(16)
C2 C3 C4 C10 -179.04(10)
C3 C4 C5 C6 -0.83(16)
C3 C4 C10 C9 156.04(10)
C3 C4 C10 C11 -21.95(18)
C4 C5 C6 C1 1.38(15)
C4 C10 C11 C12 178.18(10)
C5 C4 C10 C9 -22.57(18)
C5 C4 C10 C11 159.44(10)
C6 C1 C2 C3 -0.46(16)
C7 C8 C9 C10 0.23(15)
C8 C7 C12 C11 -0.39(16)
C8 C9 C10 C4 -178.41(10)
C8 C9 C10 C11 -0.36(15)
C9 C10 C11 C12 0.12(15)
C10 C4 C5 C6 177.82(10)
C10 C11 C12 C7 0.24(15)
C12 C7 C8 C9 0.16(16)

loop_
_twin_individual_id
_twin_individual_mass_fraction_refined
1 0(10)
2 1(10)
